data_7225371
loop_
_publ_author_name
'Delori, Amit'
'Urquhart, Andrew J.'
'Oswald, Iain D. H.'

_publ_section_title
;
 Supramolecular hair dyes: a new application of cocrystallization
;
_journal_issue 28
_journal_name_full CrystEngComm
_journal_page_first 5360
_journal_paper_doi 10.1039/C6CE01001F
_journal_volume 18
_journal_year 2016
_chemical_formula_moiety 'C12 H12 N2, C4 H6 O5'
_chemical_formula_sum 'C16 H18 N2 O5'
_chemical_formula_weight 318.32
_chemical_name_systematic 'N-Phenyl-p-phenylenediamine+diglycolic acid'
_space_group_crystal_system orthorhombic
_space_group_IT_number 29
_space_group_name_Hall 'P 2c -2ac'
_space_group_name_H-M_alt 'P c a 21'
_symmetry_space_group_name_Hall 'P 2c -2ac'
_symmetry_space_group_name_H-M 'P c a 21'
_atom_sites_solution_hydrogens mixed
_audit_creation_method SHELXL-2013
_audit_update_record
;
2015-11-09 deposited with the CCDC.
2016-05-27 downloaded from the CCDC.
;
_cell_angle_alpha 90
_cell_angle_beta 90
_cell_angle_gamma 90
_cell_formula_units_Z 8
_cell_length_a 17.9195(15)
_cell_length_b 9.1323(8)
_cell_length_c 18.7653(15)
_cell_measurement_reflns_used 9879
_cell_measurement_temperature 296(2)
_cell_measurement_theta_max 26.26
_cell_measurement_theta_min 2.23
_cell_volume 3070.9(4)
_computing_cell_refinement 'Bruker SAINT'
_computing_data_collection 'Bruker APEX2'
_computing_data_reduction 'Bruker SAINT'
_computing_molecular_graphics 'Bruker SHELXTL'
_computing_publication_material 'Bruker SHELXTL'
_computing_structure_refinement 'SHELXL-2013 (Sheldrick, 2013)'
_computing_structure_solution 'SHELXS-97 (Sheldrick 2008)'
_diffrn_ambient_temperature 296(2)
_diffrn_measured_fraction_theta_full 0.999
_diffrn_measured_fraction_theta_max 0.996
_diffrn_measurement_device_type 'Bruker APEX-II CCD'
_diffrn_measurement_method '\f and \w scans'
_diffrn_radiation_type MoK\a
_diffrn_radiation_wavelength 0.71073
_diffrn_reflns_av_R_equivalents 0.0266
_diffrn_reflns_av_unetI/netI 0.0188
_diffrn_reflns_Laue_measured_fraction_full 0.999
_diffrn_reflns_Laue_measured_fraction_max 0.996
_diffrn_reflns_limit_h_max 21
_diffrn_reflns_limit_h_min -22
_diffrn_reflns_limit_k_max 11
_diffrn_reflns_limit_k_min -11
_diffrn_reflns_limit_l_max 23
_diffrn_reflns_limit_l_min -18
_diffrn_reflns_number 41535
_diffrn_reflns_point_group_measured_fraction_full 0.951
_diffrn_reflns_point_group_measured_fraction_max 0.926
_diffrn_reflns_theta_full 25.242
_diffrn_reflns_theta_max 26.400
_diffrn_reflns_theta_min 2.171
_diffrn_source INCOATECImuSMo
_exptl_absorpt_coefficient_mu 0.103
_exptl_absorpt_correction_T_max 0.7454
_exptl_absorpt_correction_T_min 0.7265
_exptl_absorpt_correction_type multi-scan
_exptl_absorpt_process_details '(SADABS; Bruker, 2007)'
_exptl_crystal_colour Bluish-black
_exptl_crystal_density_diffrn 1.377
_exptl_crystal_description Plate
_exptl_crystal_F_000 1344
_exptl_crystal_size_max 0.40
_exptl_crystal_size_mid 0.20
_exptl_crystal_size_min 0.15
_refine_diff_density_max 0.183
_refine_diff_density_min -0.174
_refine_diff_density_rms 0.033
_refine_ls_abs_structure_details
; 
 Flack x determined using 2341 quotients [(I+)-(I-)]/[(I+)+(I-)] 
 (Parsons and Flack (2004), Acta Cryst. A60, s61). 
;
_refine_ls_abs_structure_Flack 0.25(19)
_refine_ls_extinction_method none
_refine_ls_goodness_of_fit_ref 1.052
_refine_ls_hydrogen_treatment mixed
_refine_ls_matrix_type full
_refine_ls_number_parameters 523
_refine_ls_number_reflns 5837
_refine_ls_number_restraints 2
_refine_ls_restrained_S_all 1.053
_refine_ls_R_factor_all 0.0297
_refine_ls_R_factor_gt 0.0270
_refine_ls_shift/su_max 0.001
_refine_ls_shift/su_mean 0.000
_refine_ls_structure_factor_coef Fsqd
_refine_ls_weighting_details 'w=1/[\s^2^(Fo^2^)+(0.0349P)^2^+0.5084P] where P=(Fo^2^+2Fc^2^)/3'
_refine_ls_weighting_scheme calc
_refine_ls_wR_factor_gt 0.0635
_refine_ls_wR_factor_ref 0.0651
_reflns_Friedel_coverage 0.799
_reflns_Friedel_fraction_full 0.901
_reflns_Friedel_fraction_max 0.851
_reflns_number_gt 5545
_reflns_number_total 5837
_reflns_threshold_expression 'I > 2\s(I)'
_cod_data_source_file c6ce01001f2.cif
_cod_data_source_block N-Phenyl-p-phenylenediamine+diglycolicacid
_cod_depositor_comments
;
The following automatic conversions were performed:

'_exptl_absorpt_correction_type' value 'Multi-scan' changed to
'multi-scan' according to
/usr/data/users/saulius/crontab/automatic-downloads/rss-feeds/RSC/lib/dictionaries/cif_core.dic
dictionary named 'cif_core.dic' version 2.4.2 from 2011-04-26.

Automatic conversion script
Id: cif_fix_values 4268 2015-11-12 08:31:59Z antanas 

 Adding full bibliography for 7225370--7225374.cif.

2017-03-09
Z value and formula fixed to values more according to usual
chemical conventions.                 miguel
;
_cod_original_formula_sum 'C32 H36 N4 O10'
_cod_original_formula_weight 636.65
_cod_original_formula_moiety '2(C12 H12 N2), 2(C4 H6 O5)'
_cod_original_formula_units_Z 4
_cod_database_code 7225371
_shelx_space_group_comment
; 
The symmetry employed for this shelxl refinement is uniquely defined 
by the following loop, which should always be used as a source of 
symmetry information in preference to the above space-group names. 
They are only intended as comments. 
;
_shelxl_version_number 2013-3

loop_
_space_group_symop_operation_xyz
'x, y, z'
'-x, -y, z+1/2'
'x+1/2, -y, z'
'-x+1/2, y, z+1/2'

loop_
_atom_site_label
_atom_site_type_symbol
_atom_site_fract_x
_atom_site_fract_y
_atom_site_fract_z
_atom_site_U_iso_or_equiv
_atom_site_adp_type
_atom_site_occupancy
_atom_site_site_symmetry_order
_atom_site_calc_flag
_atom_site_refinement_flags_posn
_atom_site_refinement_flags_adp
C1 C 0.12357(11) 0.6052(2) 0.34063(10) 0.0163(4) Uani 1 1 d . .
C2 C 0.06875(13) 0.6455(2) 0.29312(12) 0.0269(5) Uani 1 1 d . .
C3 C 0.05583(14) 0.5599(3) 0.23352(13) 0.0300(5) Uani 1 1 d . .
C4 C 0.09793(12) 0.4363(2) 0.22007(11) 0.0224(4) Uani 1 1 d . .
C5 C 0.15375(13) 0.3995(2) 0.26803(13) 0.0285(5) Uani 1 1 d . .
C6 C 0.16656(13) 0.4829(2) 0.32862(13) 0.0269(5) Uani 1 1 d . .
H6A H 0.2037 0.4564 0.3607 0.032 Uiso 1 1 calc R U
C7 C 0.05001(12) 0.2139(2) 0.16066(12) 0.0222(4) Uani 1 1 d . .
C8 C 0.04801(13) 0.1286(2) 0.09873(12) 0.0258(5) Uani 1 1 d . .
C9 C 0.01368(14) -0.0065(2) 0.09916(13) 0.0285(5) Uani 1 1 d . .
C10 C -0.01862(14) -0.0613(2) 0.16068(13) 0.0290(5) Uani 1 1 d . .
C11 C -0.01769(13) 0.0238(2) 0.22158(13) 0.0273(5) Uani 1 1 d . .
C12 C 0.01617(13) 0.1607(2) 0.22192(12) 0.0236(5) Uani 1 1 d . .
C13 C 0.37804(11) 0.3947(2) 0.34614(10) 0.0191(4) Uani 1 1 d . .
C14 C 0.37720(12) 0.5458(2) 0.34987(12) 0.0220(4) Uani 1 1 d . .
C15 C 0.36319(13) 0.6279(2) 0.28968(11) 0.0230(5) Uani 1 1 d . .
C16 C 0.34938(11) 0.5607(2) 0.22448(11) 0.0214(4) Uani 1 1 d . .
C17 C 0.35031(12) 0.4074(2) 0.22153(12) 0.0228(4) Uani 1 1 d . .
C18 C 0.36470(12) 0.3246(2) 0.28180(11) 0.0213(4) Uani 1 1 d . .
C19 C 0.30541(12) 0.7818(2) 0.15875(11) 0.0232(4) Uani 1 1 d . .
C20 C 0.32647(14) 0.8726(3) 0.10248(13) 0.0296(5) Uani 1 1 d . .
C21 C 0.29200(14) 1.0073(3) 0.09406(15) 0.0368(6) Uani 1 1 d . .
H21A H 0.3060 1.0674 0.0564 0.044 Uiso 1 1 calc R U
C22 C 0.23762(15) 1.0536(3) 0.14033(15) 0.0377(6) Uani 1 1 d . .
H22A H 0.2154 1.1449 0.1344 0.045 Uiso 1 1 calc R U
C23 C 0.21613(15) 0.9633(3) 0.19583(15) 0.0379(6) Uani 1 1 d . .
C24 C 0.24996(14) 0.8279(3) 0.20521(13) 0.0305(5) Uani 1 1 d . .
C25 C 0.25356(11) 0.4637(2) 0.01634(10) 0.0169(4) Uani 1 1 d . .
C26 C 0.19671(10) 0.5770(2) 0.03959(11) 0.0176(4) Uani 1 1 d . .
H26A H 0.2030 0.5983 0.0899 0.021 Uiso 1 1 calc R U
H26B H 0.2042 0.6671 0.0131 0.021 Uiso 1 1 calc R U
C27 C 0.06799(10) 0.6313(2) 0.03689(11) 0.0174(4) Uani 1 1 d . .
H27A H 0.0783 0.7150 0.0067 0.021 Uiso 1 1 calc R U
H27B H 0.0678 0.6639 0.0861 0.021 Uiso 1 1 calc R U
C28 C -0.00690(11) 0.5657(2) 0.01779(10) 0.0173(4) Uani 1 1 d . .
C29 C 0.78941(10) 1.0483(2) 0.39734(11) 0.0166(4) Uani 1 1 d . .
C30 C 0.72895(10) 0.9353(2) 0.39006(13) 0.0220(4) Uani 1 1 d . .
H30A H 0.7330 0.8880 0.3439 0.026 Uiso 1 1 calc R U
H30B H 0.7351 0.8610 0.4265 0.026 Uiso 1 1 calc R U
C31 C 0.60122(10) 0.8930(2) 0.40236(14) 0.0220(4) Uani 1 1 d . .
C32 C 0.52563(10) 0.9648(2) 0.40502(11) 0.0154(4) Uani 1 1 d . .
N1 N 0.13616(9) 0.69366(18) 0.40446(10) 0.0169(3) Uani 1 1 d . .
N2 N 0.08543(12) 0.3497(2) 0.15869(11) 0.0317(5) Uani 1 1 d . .
N3 N 0.39257(10) 0.31127(19) 0.41136(10) 0.0201(3) Uani 1 1 d . .
N4 N 0.33790(11) 0.6415(2) 0.16295(10) 0.0263(4) Uani 1 1 d . .
O1 O 0.23354(8) 0.34431(15) -0.00742(9) 0.0269(3) Uani 1 1 d . .
O2 O 0.32117(7) 0.50518(15) 0.02352(8) 0.0206(3) Uani 1 1 d . .
O3 O -0.01369(8) 0.45224(16) -0.01527(8) 0.0229(3) Uani 1 1 d . .
O4 O -0.06237(8) 0.64638(15) 0.04009(8) 0.0237(3) Uani 1 1 d . .
O5 O 0.12330(7) 0.52248(13) 0.02700(7) 0.0159(3) Uani 1 1 d . .
O6 O 0.85512(7) 0.99275(14) 0.39207(9) 0.0245(3) Uani 1 1 d . .
O7 O 0.77579(7) 1.17854(14) 0.40725(8) 0.0212(3) Uani 1 1 d . .
O8 O 0.51769(7) 1.09803(14) 0.40671(8) 0.0192(3) Uani 1 1 d . .
O9 O 0.47179(7) 0.87043(14) 0.40501(8) 0.0199(3) Uani 1 1 d D .
O10 O 0.65745(7) 1.00044(13) 0.39683(9) 0.0204(3) Uani 1 1 d . .
H14 H 0.3866(11) 0.593(2) 0.3937(12) 0.014(5) Uiso 1 1 d . .
H12 H 0.0164(12) 0.221(3) 0.2634(13) 0.019(6) Uiso 1 1 d . .
H31B H 0.6009(14) 0.829(3) 0.3610(14) 0.030(6) Uiso 1 1 d . .
H4P H 0.3426(13) 0.595(3) 0.1237(13) 0.018(6) Uiso 1 1 d . .
H3Y H 0.3957(14) 0.217(3) 0.4022(15) 0.038(7) Uiso 1 1 d . .
H3X H 0.3521(17) 0.322(3) 0.4412(15) 0.038(7) Uiso 1 1 d . .
H24 H 0.2331(14) 0.765(3) 0.2437(15) 0.031(6) Uiso 1 1 d . .
H11 H -0.0402(13) -0.009(3) 0.2651(13) 0.025(6) Uiso 1 1 d . .
H31A H 0.6081(15) 0.835(3) 0.4450(14) 0.034(7) Uiso 1 1 d . .
H1Y H 0.1023(13) 0.764(3) 0.4078(14) 0.026(6) Uiso 1 1 d . .
H10 H -0.0424(13) -0.157(3) 0.1607(13) 0.027(6) Uiso 1 1 d . .
H1X H 0.1317(14) 0.639(3) 0.4441(14) 0.029(7) Uiso 1 1 d . .
H5 H 0.1871(15) 0.318(3) 0.2583(14) 0.036(7) Uiso 1 1 d . .
H8 H 0.0721(15) 0.161(3) 0.0562(14) 0.034(7) Uiso 1 1 d . .
H9 H 0.0124(14) -0.058(3) 0.0552(14) 0.030(6) Uiso 1 1 d . .
H2 H 0.0401(15) 0.734(3) 0.3006(14) 0.038(7) Uiso 1 1 d . .
H17 H 0.3413(12) 0.363(3) 0.1753(13) 0.021(6) Uiso 1 1 d . .
H15 H 0.3617(14) 0.727(3) 0.2931(14) 0.034(7) Uiso 1 1 d . .
H18 H 0.3637(13) 0.217(3) 0.2791(12) 0.026(6) Uiso 1 1 d . .
H1Z H 0.1834(13) 0.742(2) 0.4053(13) 0.027(6) Uiso 1 1 d . .
H3 H 0.0206(16) 0.586(3) 0.2001(15) 0.043(8) Uiso 1 1 d . .
H23 H 0.1743(19) 0.991(3) 0.2264(18) 0.064(10) Uiso 1 1 d . .
H3Z H 0.4345(15) 0.346(3) 0.4332(13) 0.026(6) Uiso 1 1 d . .
H20 H 0.3642(15) 0.842(2) 0.0694(13) 0.029(6) Uiso 1 1 d . .
H4W H -0.108(2) 0.598(4) 0.0277(18) 0.062(9) Uiso 1 1 d . .
H2P H 0.0952(15) 0.390(3) 0.1195(14) 0.030(7) Uiso 1 1 d . .
H9W H 0.4281(15) 0.915(4) 0.402(2) 0.094(12) Uiso 1 1 d D .

loop_
_atom_site_aniso_label
_atom_site_aniso_U_11
_atom_site_aniso_U_22
_atom_site_aniso_U_33
_atom_site_aniso_U_23
_atom_site_aniso_U_13
_atom_site_aniso_U_12
C1 0.0147(9) 0.0156(9) 0.0186(11) 0.0012(8) 0.0031(7) -0.0048(7)
C2 0.0234(12) 0.0280(12) 0.0293(12) -0.0021(10) -0.0023(9) 0.0098(9)
C3 0.0321(13) 0.0351(13) 0.0229(12) 0.0005(10) -0.0069(10) 0.0070(10)
C4 0.0290(11) 0.0195(10) 0.0187(11) 0.0022(8) 0.0043(9) -0.0089(8)
C5 0.0302(12) 0.0187(10) 0.0365(14) -0.0053(10) -0.0006(10) 0.0042(9)
C6 0.0248(11) 0.0202(10) 0.0358(13) -0.0032(10) -0.0099(10) 0.0038(9)
C7 0.0282(11) 0.0193(10) 0.0191(10) 0.0006(8) -0.0017(9) 0.0022(8)
C8 0.0355(12) 0.0242(11) 0.0176(11) 0.0007(9) 0.0006(10) 0.0044(9)
C9 0.0407(13) 0.0220(11) 0.0227(12) -0.0063(10) -0.0068(10) 0.0063(10)
C10 0.0376(13) 0.0187(10) 0.0306(12) -0.0010(10) -0.0088(10) -0.0021(10)
C11 0.0335(13) 0.0233(11) 0.0250(12) 0.0032(10) -0.0029(10) -0.0050(9)
C12 0.0303(12) 0.0219(11) 0.0186(11) -0.0026(9) -0.0013(9) -0.0018(8)
C13 0.0183(10) 0.0201(10) 0.0189(11) -0.0002(8) -0.0009(8) 0.0036(8)
C14 0.0261(11) 0.0209(10) 0.0188(11) -0.0056(9) -0.0036(8) 0.0023(8)
C15 0.0306(12) 0.0159(10) 0.0225(11) -0.0023(9) -0.0036(9) 0.0013(9)
C16 0.0195(10) 0.0235(10) 0.0213(11) -0.0005(9) -0.0004(8) 0.0027(8)
C17 0.0236(11) 0.0243(10) 0.0204(11) -0.0064(9) -0.0008(9) 0.0004(8)
C18 0.0206(11) 0.0173(10) 0.0260(11) -0.0048(9) 0.0016(8) 0.0025(8)
C19 0.0243(11) 0.0238(10) 0.0215(10) -0.0015(9) -0.0085(9) -0.0011(8)
C20 0.0303(12) 0.0306(12) 0.0280(12) 0.0014(10) -0.0002(10) -0.0048(10)
C21 0.0405(14) 0.0308(12) 0.0393(14) 0.0125(11) -0.0053(12) -0.0055(11)
C22 0.0400(15) 0.0275(11) 0.0455(16) 0.0046(12) -0.0098(12) 0.0068(10)
C23 0.0352(14) 0.0398(14) 0.0386(14) 0.0000(12) -0.0008(11) 0.0111(11)
C24 0.0312(12) 0.0344(12) 0.0260(12) 0.0062(10) -0.0001(10) 0.0036(10)
C25 0.0145(10) 0.0212(10) 0.0150(10) 0.0028(8) -0.0008(7) 0.0006(8)
C26 0.0109(9) 0.0176(9) 0.0241(10) -0.0032(8) -0.0007(8) -0.0029(7)
C27 0.0132(9) 0.0172(9) 0.0217(10) -0.0027(8) 0.0006(8) 0.0006(7)
C28 0.0143(10) 0.0199(10) 0.0178(10) 0.0030(8) 0.0009(8) 0.0000(8)
C29 0.0142(9) 0.0158(9) 0.0199(11) 0.0038(8) 0.0006(8) 0.0021(7)
C30 0.0114(9) 0.0170(9) 0.0376(13) 0.0013(9) -0.0004(9) 0.0026(7)
C31 0.0127(9) 0.0142(9) 0.0390(13) 0.0026(10) -0.0008(10) -0.0008(7)
C32 0.0142(9) 0.0169(9) 0.0149(9) 0.0027(8) 0.0006(8) -0.0004(7)
N1 0.0144(8) 0.0137(8) 0.0226(9) 0.0007(8) -0.0003(7) -0.0020(7)
N2 0.0544(13) 0.0242(9) 0.0164(9) 0.0011(8) 0.0070(9) -0.0122(9)
N3 0.0222(9) 0.0164(8) 0.0219(9) -0.0018(8) -0.0002(8) 0.0046(7)
N4 0.0362(11) 0.0266(10) 0.0163(9) -0.0033(8) -0.0040(8) 0.0037(8)
O1 0.0189(8) 0.0223(7) 0.0395(9) -0.0095(7) -0.0043(6) 0.0036(6)
O2 0.0109(7) 0.0258(7) 0.0252(8) -0.0008(6) 0.0006(6) 0.0006(5)
O3 0.0145(7) 0.0251(8) 0.0290(8) -0.0066(7) -0.0005(6) -0.0026(6)
O4 0.0120(7) 0.0242(7) 0.0349(9) -0.0045(7) 0.0020(6) 0.0002(6)
O5 0.0096(6) 0.0157(6) 0.0225(7) -0.0014(6) -0.0010(6) -0.0010(5)
O6 0.0111(7) 0.0174(7) 0.0450(10) 0.0000(7) -0.0004(7) 0.0015(5)
O7 0.0148(6) 0.0164(6) 0.0323(8) 0.0016(6) 0.0002(7) 0.0002(5)
O8 0.0129(6) 0.0155(6) 0.0293(8) 0.0006(6) 0.0023(6) 0.0008(5)
O9 0.0122(7) 0.0163(6) 0.0313(8) 0.0017(7) -0.0008(6) -0.0014(5)
O10 0.0089(6) 0.0131(6) 0.0391(9) 0.0022(6) 0.0010(6) 0.0003(5)

loop_
_atom_type_symbol
_atom_type_description
_atom_type_scat_dispersion_real
_atom_type_scat_dispersion_imag
_atom_type_scat_source
C C 0.0033 0.0016 'International Tables Vol C Tables 4.2.6.8 and 6.1.1.4'
H H 0.0000 0.0000 'International Tables Vol C Tables 4.2.6.8 and 6.1.1.4'
N N 0.0061 0.0033 'International Tables Vol C Tables 4.2.6.8 and 6.1.1.4'
O O 0.0106 0.0060 'International Tables Vol C Tables 4.2.6.8 and 6.1.1.4'

loop_
_geom_angle_atom_site_label_1
_geom_angle_atom_site_label_2
_geom_angle_atom_site_label_3
_geom_angle
C6 C1 C2 120.68(19)
C6 C1 N1 119.76(18)
C2 C1 N1 119.55(17)
C1 C2 C3 119.5(2)
C1 C2 H2 120.5(16)
C3 C2 H2 120.0(16)
C4 C3 C2 121.2(2)
C4 C3 H3 117.5(18)
C2 C3 H3 121.2(18)
C3 C4 C5 118.3(2)
C3 C4 N2 121.3(2)
C5 C4 N2 120.5(2)
C4 C5 C6 121.2(2)
C4 C5 H5 120.5(16)
C6 C5 H5 118.1(16)
C1 C6 C5 119.2(2)
C1 C6 H6A 120.4
C5 C6 H6A 120.4
C12 C7 N2 122.2(2)
C12 C7 C8 118.83(19)
N2 C7 C8 119.0(2)
C9 C8 C7 120.3(2)
C9 C8 H8 119.0(15)
C7 C8 H8 120.7(15)
C8 C9 C10 121.0(2)
C8 C9 H9 116.7(15)
C10 C9 H9 122.3(15)
C11 C10 C9 118.7(2)
C11 C10 H10 120.7(15)
C9 C10 H10 120.5(15)
C10 C11 C12 121.0(2)
C10 C11 H11 121.3(14)
C12 C11 H11 117.7(14)
C7 C12 C11 120.1(2)
C7 C12 H12 118.3(14)
C11 C12 H12 121.6(14)
C14 C13 C18 120.19(19)
C14 C13 N3 118.63(18)
C18 C13 N3 121.18(18)
C15 C14 C13 120.2(2)
C15 C14 H14 119.8(13)
C13 C14 H14 119.9(13)
C14 C15 C16 120.86(19)
C14 C15 H15 119.3(17)
C16 C15 H15 119.8(17)
N4 C16 C15 121.60(19)
N4 C16 C17 120.08(19)
C15 C16 C17 118.27(19)
C18 C17 C16 121.0(2)
C18 C17 H17 122.2(14)
C16 C17 H17 116.7(14)
C17 C18 C13 119.42(19)
C17 C18 H18 120.0(14)
C13 C18 H18 120.6(14)
C24 C19 C20 119.3(2)
C24 C19 N4 122.4(2)
C20 C19 N4 118.1(2)
C21 C20 C19 119.6(2)
C21 C20 H20 119.8(14)
C19 C20 H20 120.6(14)
C22 C21 C20 121.2(2)
C22 C21 H21A 119.4
C20 C21 H21A 119.4
C21 C22 C23 119.4(2)
C21 C22 H22A 120.3
C23 C22 H22A 120.3
C22 C23 C24 120.3(3)
C22 C23 H23 120.3(19)
C24 C23 H23 119.2(19)
C19 C24 C23 120.2(2)
C19 C24 H24 120.6(15)
C23 C24 H24 119.1(15)
O1 C25 O2 125.27(18)
O1 C25 C26 120.85(17)
O2 C25 C26 113.88(16)
O5 C26 C25 109.48(15)
O5 C26 H26A 109.8
C25 C26 H26A 109.8
O5 C26 H26B 109.8
C25 C26 H26B 109.8
H26A C26 H26B 108.2
O5 C27 C28 108.19(15)
O5 C27 H27A 110.1
C28 C27 H27A 110.1
O5 C27 H27B 110.1
C28 C27 H27B 110.1
H27A C27 H27B 108.4
O3 C28 O4 124.68(18)
O3 C28 C27 123.23(17)
O4 C28 C27 112.09(17)
O7 C29 O6 125.15(17)
O7 C29 C30 122.40(16)
O6 C29 C30 112.45(16)
O10 C30 C29 110.77(15)
O10 C30 H30A 109.5
C29 C30 H30A 109.5
O10 C30 H30B 109.5
C29 C30 H30B 109.5
H30A C30 H30B 108.1
O10 C31 C32 110.03(15)
O10 C31 H31B 111.4(15)
C32 C31 H31B 106.5(15)
O10 C31 H31A 110.6(16)
C32 C31 H31A 109.1(16)
H31B C31 H31A 109.2(19)
O8 C32 O9 125.10(17)
O8 C32 C31 122.52(16)
O9 C32 C31 112.39(16)
C1 N1 H1Y 110.6(16)
C1 N1 H1X 111.0(16)
H1Y N1 H1X 106(2)
C1 N1 H1Z 113.9(15)
H1Y N1 H1Z 106(2)
H1X N1 H1Z 109(2)
C7 N2 C4 123.23(19)
C7 N2 H2P 120.5(18)
C4 N2 H2P 115.8(17)
C13 N3 H3Y 111.0(19)
C13 N3 H3X 108.1(17)
H3Y N3 H3X 106(2)
C13 N3 H3Z 109.9(15)
H3Y N3 H3Z 112(2)
H3X N3 H3Z 110(2)
C16 N4 C19 126.31(19)
C16 N4 H4P 115.8(15)
C19 N4 H4P 116.6(15)
C28 O4 H4W 108.2(19)
C27 O5 C26 112.25(13)
C32 O9 H9W 111(3)
C31 O10 C30 111.10(14)

loop_
_geom_bond_atom_site_label_1
_geom_bond_atom_site_label_2
_geom_bond_distance
C1 C6 1.376(3)
C1 C2 1.377(3)
C1 N1 1.462(3)
C2 C3 1.384(3)
C2 H2 0.97(3)
C3 C4 1.381(3)
C3 H3 0.92(3)
C4 C5 1.387(3)
C4 N2 1.415(3)
C5 C6 1.387(3)
C5 H5 0.97(3)
C6 H6A 0.9300
C7 C12 1.387(3)
C7 N2 1.393(3)
C7 C8 1.399(3)
C8 C9 1.379(3)
C8 H8 0.95(3)
C9 C10 1.385(4)
C9 H9 0.95(3)
C10 C11 1.382(3)
C10 H10 0.98(3)
C11 C12 1.390(3)
C11 H11 0.96(2)
C12 H12 0.95(2)
C13 C14 1.382(3)
C13 C18 1.387(3)
C13 N3 1.465(3)
C14 C15 1.379(3)
C14 H14 0.94(2)
C15 C16 1.391(3)
C15 H15 0.90(3)
C16 N4 1.386(3)
C16 C17 1.401(3)
C17 C18 1.385(3)
C17 H17 0.97(2)
C18 H18 0.98(2)
C19 C24 1.387(3)
C19 C20 1.394(3)
C19 N4 1.410(3)
C20 C21 1.386(3)
C20 H20 0.96(3)
C21 C22 1.372(4)
C21 H21A 0.9300
C22 C23 1.383(4)
C22 H22A 0.9300
C23 C24 1.389(3)
C23 H23 0.98(3)
C24 H24 0.97(3)
C25 O1 1.231(2)
C25 O2 1.276(2)
C25 C26 1.516(3)
C26 O5 1.426(2)
C26 H26A 0.9700
C26 H26B 0.9700
C27 O5 1.416(2)
C27 C28 1.513(3)
C27 H27A 0.9700
C27 H27B 0.9700
C28 O3 1.214(2)
C28 O4 1.306(2)
C29 O7 1.228(2)
C29 O6 1.286(2)
C29 C30 1.503(3)
C30 O10 1.418(2)
C30 H30A 0.9700
C30 H30B 0.9700
C31 O10 1.410(2)
C31 C32 1.506(3)
C31 H31B 0.97(3)
C31 H31A 0.97(3)
C32 O8 1.225(2)
C32 O9 1.294(2)
N1 H1Y 0.88(3)
N1 H1X 0.90(3)
N1 H1Z 0.96(2)
N2 H2P 0.84(3)
N3 H3Y 0.88(3)
N3 H3X 0.92(3)
N3 H3Z 0.91(3)
N4 H4P 0.86(2)
O4 H4W 0.96(4)
O9 H9W 0.88(2)
